data_4332543
loop_
_publ_author_name
'Wu, Gang'
'Wang, Xiao-Feng'
'Okamura, Taka-aki'
'Sun, Wei-Yin'
'Ueyama, Norikazu'

_publ_section_title
;
 Syntheses, Structures, and Photoluminescence Properties of Metal(II)
 Halide Complexes with Pyridine-Containing Flexible Tripodal Ligands
;
_journal_issue 21
_journal_name_full 'Inorganic Chemistry'
_journal_page_first 8523
_journal_page_last 8532
_journal_paper_doi 10.1021/ic060493u
_journal_volume 45
_journal_year 2006
_chemical_formula_moiety 'C24 H21 Cl4 Hg2 N3 O3 '
_chemical_formula_sum 'C24 H21 Cl4 Hg2 N3 O3'
_chemical_formula_weight 942.42
_chemical_name_systematic
; 
[Hg2Cl4(L4)]
;
_space_group_IT_number 61
_symmetry_cell_setting orthorhombic
_symmetry_Int_Tables_number 61
_symmetry_space_group_name_Hall '-P 2ac 2ab'
_symmetry_space_group_name_H-M 'P b c a'
_atom_sites_solution_hydrogens geom
_atom_sites_solution_primary direct
_atom_sites_solution_secondary difmap
_audit_creation_date 'Sat Apr 23 10:50:43 2005'
_audit_creation_method SHELXL-97
_cell_angle_alpha 90.00
_cell_angle_beta 90.00
_cell_angle_gamma 90.00
_cell_formula_units_Z 8
_cell_length_a 7.596(3)
_cell_length_b 24.397(6)
_cell_length_c 28.642(6)
_cell_measurement_reflns_used 22147
_cell_measurement_temperature 200
_cell_measurement_theta_max 27.5
_cell_measurement_theta_min 3.0
_cell_volume 5308(3)
_computing_structure_refinement 'SHELXL-97 (Sheldrick, 1997)'
_computing_structure_solution 'SIR 92 (Altomare et al., 1994)'
_diffrn_ambient_temperature 200
_diffrn_detector_area_resol_mean 10.00
_diffrn_measured_fraction_theta_full 0.998
_diffrn_measured_fraction_theta_max 0.998
_diffrn_measurement_device_type 'Rigaku RAXIS-RAPID Imaging Plate'
_diffrn_measurement_method \w
_diffrn_radiation_monochromator graphite
_diffrn_radiation_source 'fine-focus sealed tube'
_diffrn_radiation_type MoK\a
_diffrn_radiation_wavelength 0.71075
_diffrn_reflns_av_R_equivalents 0.0704
_diffrn_reflns_av_sigmaI/netI 0.0390
_diffrn_reflns_limit_h_max 9
_diffrn_reflns_limit_h_min -9
_diffrn_reflns_limit_k_max 31
_diffrn_reflns_limit_k_min -31
_diffrn_reflns_limit_l_max 36
_diffrn_reflns_limit_l_min -37
_diffrn_reflns_number 48489
_diffrn_reflns_theta_full 27.47
_diffrn_reflns_theta_max 27.47
_diffrn_reflns_theta_min 3.04
_exptl_absorpt_coefficient_mu 11.991
_exptl_absorpt_correction_T_max 0.236
_exptl_absorpt_correction_T_min 0.153
_exptl_absorpt_correction_type multi-scan
_exptl_absorpt_process_details '(Higashi, 1995)'
_exptl_crystal_colour yellow
_exptl_crystal_density_diffrn 2.359
_exptl_crystal_density_method 'not measured'
_exptl_crystal_description block
_exptl_crystal_F_000 3504
_exptl_crystal_size_max 0.170
_exptl_crystal_size_mid 0.150
_exptl_crystal_size_min 0.120
_refine_diff_density_max 4.502
_refine_diff_density_min -3.711
_refine_diff_density_rms 0.249
_refine_ls_extinction_method none
_refine_ls_goodness_of_fit_ref 1.050
_refine_ls_hydrogen_treatment constr
_refine_ls_matrix_type full
_refine_ls_number_parameters 325
_refine_ls_number_reflns 6054
_refine_ls_number_restraints 0
_refine_ls_restrained_S_all 1.050
_refine_ls_R_factor_all 0.0735
_refine_ls_R_factor_gt 0.0513
_refine_ls_shift/su_max 0.001
_refine_ls_shift/su_mean 0.000
_refine_ls_structure_factor_coef Fsqd
_refine_ls_weighting_details 'calc w=1/[\s^2^(Fo^2^)+(0.0463P)^2^+69.8526P] where P=(Fo^2^+2Fc^2^)/3'
_refine_ls_weighting_scheme calc
_refine_ls_wR_factor_gt 0.1157
_refine_ls_wR_factor_ref 0.1252
_reflns_number_gt 4460
_reflns_number_total 6054
_reflns_threshold_expression I>2\s(I)
_cod_data_source_file ic060493usup1.cif
_cod_data_source_block 5
_cod_original_cell_volume 5308(2)
_cod_database_code 4332543

loop_
_symmetry_equiv_pos_as_xyz
'x, y, z'
'x+1/2, -y+1/2, -z'
'-x, y+1/2, -z+1/2'
'-x+1/2, -y, z+1/2'
'-x, -y, -z'
'-x-1/2, y-1/2, z'
'x, -y-1/2, z-1/2'
'x-1/2, y, -z-1/2'

loop_
_atom_site_label
_atom_site_type_symbol
_atom_site_fract_x
_atom_site_fract_y
_atom_site_fract_z
_atom_site_U_iso_or_equiv
_atom_site_adp_type
_atom_site_occupancy
_atom_site_symmetry_multiplicity
_atom_site_calc_flag
_atom_site_refinement_flags
Hg1 Hg 0.51024(5) 0.335508(15) 0.102686(12) 0.03110(11) Uani 1 1 d .
Hg2 Hg 0.51512(6) 0.373037(16) 0.730676(13) 0.04012(13) Uani 1 1 d .
Cl1 Cl 0.6739(3) 0.40864(10) 0.06957(9) 0.0430(6) Uani 1 1 d .
Cl2 Cl 0.2532(3) 0.28299(9) 0.08714(9) 0.0373(5) Uani 1 1 d .
Cl3 Cl 0.6943(4) 0.30360(10) 0.76703(10) 0.0467(6) Uani 1 1 d .
Cl4 Cl 0.3305(4) 0.44042(11) 0.76763(11) 0.0551(8) Uani 1 1 d .
O1 O 0.6619(10) 0.4422(3) 0.3295(2) 0.0426(18) Uani 1 1 d .
O3 O 0.9494(8) 0.5863(2) 0.4012(2) 0.0305(14) Uani 1 1 d .
O5 O 0.6862(8) 0.4519(2) 0.49846(19) 0.0307(14) Uani 1 1 d .
N11 N 0.5130(10) 0.3535(3) 0.1824(2) 0.0264(15) Uani 1 1 d .
N31 N 1.2641(10) 0.7641(3) 0.4040(3) 0.0298(16) Uani 1 1 d .
N51 N 0.5071(10) 0.3862(3) 0.6530(2) 0.0279(16) Uani 1 1 d .
C1 C 0.7125(11) 0.4644(4) 0.3714(3) 0.0259(18) Uani 1 1 d .
C2 C 0.8079(12) 0.5118(4) 0.3675(3) 0.0277(19) Uani 1 1 d .
H1 H 0.8374 0.5262 0.3377 0.033 Uiso 1 1 calc R
C3 C 0.8603(11) 0.5382(3) 0.4080(3) 0.0224(17) Uani 1 1 d .
C4 C 0.8195(10) 0.5169(3) 0.4518(3) 0.0223(17) Uani 1 1 d .
H2 H 0.8579 0.5346 0.4795 0.027 Uiso 1 1 calc R
C5 C 0.7210(11) 0.4692(3) 0.4536(3) 0.0237(17) Uani 1 1 d .
C6 C 0.6644(11) 0.4419(3) 0.4141(3) 0.0230(17) Uani 1 1 d .
H3 H 0.5960 0.4094 0.4160 0.028 Uiso 1 1 calc R
C11 C 0.5609(12) 0.3933(4) 0.3274(3) 0.0286(19) Uani 1 1 d .
H4 H 0.4442 0.3989 0.3420 0.034 Uiso 1 1 calc R
H5 H 0.6220 0.3632 0.3439 0.034 Uiso 1 1 calc R
C12 C 0.4736(13) 0.3164(4) 0.2157(3) 0.033(2) Uani 1 1 d .
H6 H 0.4337 0.2811 0.2065 0.039 Uiso 1 1 calc R
C13 C 0.4890(13) 0.3278(4) 0.2621(3) 0.033(2) Uani 1 1 d .
H7 H 0.4643 0.3001 0.2845 0.040 Uiso 1 1 calc R
C14 C 0.5410(11) 0.3801(4) 0.2769(3) 0.0254(18) Uani 1 1 d .
C15 C 0.5751(14) 0.4189(4) 0.2427(3) 0.034(2) Uani 1 1 d .
H8 H 0.6070 0.4553 0.2508 0.041 Uiso 1 1 calc R
C16 C 0.5617(13) 0.4033(4) 0.1961(3) 0.032(2) Uani 1 1 d .
H9 H 0.5887 0.4297 0.1728 0.039 Uiso 1 1 calc R
C31 C 0.9860(11) 0.6183(4) 0.4414(3) 0.0260(18) Uani 1 1 d .
H10 H 1.0627 0.5975 0.4630 0.031 Uiso 1 1 calc R
H11 H 0.8750 0.6271 0.4579 0.031 Uiso 1 1 calc R
C32 C 1.2235(12) 0.7530(4) 0.4483(3) 0.032(2) Uani 1 1 d .
H12 H 1.2591 0.7779 0.4720 0.038 Uiso 1 1 calc R
C33 C 1.1310(11) 0.7063(4) 0.4610(3) 0.031(2) Uani 1 1 d .
H13 H 1.1057 0.6993 0.4929 0.037 Uiso 1 1 calc R
C34 C 1.0754(11) 0.6698(3) 0.4268(3) 0.0267(18) Uani 1 1 d .
C35 C 1.1122(12) 0.6832(4) 0.3806(3) 0.0292(19) Uani 1 1 d .
H14 H 1.0732 0.6604 0.3557 0.035 Uiso 1 1 calc R
C36 C 1.2077(12) 0.7309(4) 0.3717(3) 0.031(2) Uani 1 1 d .
H15 H 1.2333 0.7397 0.3401 0.037 Uiso 1 1 calc R
C51 C 0.5706(11) 0.4076(3) 0.5051(3) 0.0234(17) Uani 1 1 d .
H16 H 0.6203 0.3738 0.4911 0.028 Uiso 1 1 calc R
H17 H 0.4557 0.4152 0.4901 0.028 Uiso 1 1 calc R
C52 C 0.5858(12) 0.4307(4) 0.6356(3) 0.0282(19) Uani 1 1 d .
H18 H 0.6276 0.4578 0.6566 0.034 Uiso 1 1 calc R
C53 C 0.6090(11) 0.4389(3) 0.5880(3) 0.0232(17) Uani 1 1 d .
H19 H 0.6671 0.4709 0.5770 0.028 Uiso 1 1 calc R
C54 C 0.5478(11) 0.4006(3) 0.5570(3) 0.0221(17) Uani 1 1 d .
C55 C 0.4610(11) 0.3544(4) 0.5753(3) 0.0257(18) Uani 1 1 d .
H20 H 0.4155 0.3272 0.5548 0.031 Uiso 1 1 calc R
C56 C 0.4423(11) 0.3486(4) 0.6224(3) 0.0270(18) Uani 1 1 d .
H21 H 0.3824 0.3174 0.6343 0.032 Uiso 1 1 calc R

loop_
_atom_site_aniso_label
_atom_site_aniso_U_11
_atom_site_aniso_U_22
_atom_site_aniso_U_33
_atom_site_aniso_U_23
_atom_site_aniso_U_13
_atom_site_aniso_U_12
Hg1 0.0323(2) 0.03393(19) 0.02709(18) -0.00641(14) 0.00393(14) -0.00389(15)
Hg2 0.0503(3) 0.0394(2) 0.0306(2) 0.00389(15) 0.00178(17) 0.00418(18)
Cl1 0.0390(14) 0.0440(13) 0.0460(14) 0.0160(11) 0.0112(11) -0.0009(11)
Cl2 0.0328(12) 0.0324(11) 0.0467(13) -0.0066(10) -0.0024(10) -0.0060(10)
Cl3 0.0429(15) 0.0326(12) 0.0647(17) 0.0111(12) -0.0131(12) -0.0029(11)
Cl4 0.0532(17) 0.0355(13) 0.076(2) -0.0138(13) 0.0263(15) -0.0096(12)
O1 0.067(5) 0.044(4) 0.016(3) 0.001(3) -0.002(3) -0.023(4)
O3 0.034(4) 0.028(3) 0.030(3) -0.003(3) 0.003(3) -0.007(3)
O5 0.040(4) 0.035(3) 0.017(3) 0.005(3) -0.005(2) -0.019(3)
N11 0.037(4) 0.024(3) 0.019(3) -0.004(3) -0.001(3) 0.000(3)
N31 0.026(4) 0.026(4) 0.037(4) 0.004(3) 0.004(3) -0.004(3)
N51 0.038(4) 0.026(4) 0.020(3) 0.003(3) 0.000(3) 0.001(3)
C1 0.028(5) 0.029(4) 0.022(4) -0.005(4) -0.002(3) 0.001(4)
C2 0.034(5) 0.028(4) 0.021(4) 0.002(4) 0.002(3) 0.000(4)
C3 0.019(4) 0.024(4) 0.025(4) 0.002(3) 0.003(3) 0.002(3)
C4 0.021(4) 0.031(4) 0.016(4) -0.005(3) -0.002(3) 0.002(3)
C5 0.025(4) 0.029(4) 0.018(4) 0.006(3) -0.004(3) -0.003(3)
C6 0.026(4) 0.020(4) 0.023(4) -0.001(3) 0.003(3) -0.002(3)
C11 0.032(5) 0.031(5) 0.023(4) 0.005(4) -0.003(3) -0.005(4)
C12 0.050(6) 0.024(4) 0.024(4) -0.005(4) 0.004(4) -0.013(4)
C13 0.045(6) 0.022(4) 0.032(5) 0.008(4) 0.009(4) -0.004(4)
C14 0.025(5) 0.026(4) 0.025(4) -0.001(3) 0.000(3) 0.006(3)
C15 0.048(6) 0.026(4) 0.028(5) 0.001(4) -0.004(4) -0.005(4)
C16 0.044(6) 0.031(5) 0.023(4) 0.003(4) -0.003(4) -0.006(4)
C31 0.027(5) 0.030(4) 0.021(4) 0.003(3) -0.005(3) -0.007(4)
C32 0.035(5) 0.033(5) 0.027(4) -0.008(4) 0.002(4) -0.003(4)
C33 0.020(4) 0.041(5) 0.030(5) -0.001(4) 0.003(3) -0.007(4)
C34 0.020(4) 0.030(4) 0.030(4) 0.005(4) 0.001(3) 0.000(4)
C35 0.030(5) 0.031(5) 0.026(4) -0.001(4) -0.004(4) 0.001(4)
C36 0.028(5) 0.037(5) 0.027(4) 0.006(4) 0.001(4) 0.004(4)
C51 0.029(4) 0.022(4) 0.020(4) 0.003(3) 0.001(3) -0.003(3)
C52 0.030(5) 0.028(4) 0.027(4) -0.003(4) -0.002(4) 0.004(4)
C53 0.027(5) 0.024(4) 0.018(4) -0.001(3) -0.002(3) 0.001(3)
C54 0.020(4) 0.023(4) 0.023(4) 0.001(3) -0.004(3) 0.004(3)
C55 0.026(5) 0.026(4) 0.025(4) 0.004(4) -0.003(3) 0.002(3)
C56 0.024(4) 0.026(4) 0.031(5) 0.007(4) 0.000(3) 0.001(3)

loop_
_atom_type_symbol
_atom_type_description
_atom_type_scat_dispersion_real
_atom_type_scat_dispersion_imag
_atom_type_scat_source
Hg Hg -2.3894 9.2266 'International Tables Vol C Tables 4.2.6.8 and 6.1.1.4'
Cl Cl 0.1484 0.1585 'International Tables Vol C Tables 4.2.6.8 and 6.1.1.4'
O O 0.0106 0.0060 'International Tables Vol C Tables 4.2.6.8 and 6.1.1.4'
N N 0.0061 0.0033 'International Tables Vol C Tables 4.2.6.8 and 6.1.1.4'
C C 0.0033 0.0016 'International Tables Vol C Tables 4.2.6.8 and 6.1.1.4'
H H 0.0000 0.0000 'International Tables Vol C Tables 4.2.6.8 and 6.1.1.4'

loop_
_geom_angle_atom_site_label_1
_geom_angle_atom_site_label_2
_geom_angle_atom_site_label_3
_geom_angle
_geom_angle_site_symmetry_1
_geom_angle_site_symmetry_3
N11 Hg1 Cl1 104.26(19) . .
N11 Hg1 Cl2 107.03(19) . .
Cl1 Hg1 Cl2 139.52(9) . .
N11 Hg1 N31 101.8(2) . 3_745
Cl1 Hg1 N31 97.85(19) . 3_745
Cl2 Hg1 N31 100.18(19) . 3_745
N51 Hg2 Cl4 108.8(2) . .
N51 Hg2 Cl3 122.9(2) . .
Cl4 Hg2 Cl3 128.28(11) . .
N51 Hg2 Cl4 87.6(2) . 8_657
Cl4 Hg2 Cl4 94.96(9) . 8_657
Cl3 Hg2 Cl4 85.69(9) . 8_657
N51 Hg2 Cl3 94.7(2) . 8_557
Cl4 Hg2 Cl3 84.36(9) . 8_557
Cl3 Hg2 Cl3 93.04(8) . 8_557
Cl4 Hg2 Cl3 177.74(9) 8_657 8_557
Hg2 Cl3 Hg2 94.13(8) . 8_657
Hg2 Cl4 Hg2 95.81(9) . 8_557
C1 O1 C11 121.3(7) . .
C3 O3 C31 117.0(6) . .
C5 O5 C51 118.8(6) . .
C16 N11 C12 117.7(7) . .
C16 N11 Hg1 117.7(6) . .
C12 N11 Hg1 124.5(6) . .
C36 N31 C32 118.3(8) . .
C36 N31 Hg1 128.0(6) . 3_755
C32 N31 Hg1 112.4(6) . 3_755
C52 N51 C56 118.1(7) . .
C52 N51 Hg2 118.3(6) . .
C56 N51 Hg2 123.3(6) . .
C2 C1 O1 114.1(7) . .
C2 C1 C6 123.1(8) . .
O1 C1 C6 122.8(8) . .
C1 C2 C3 118.4(8) . .
C1 C2 H1 120.8 . .
C3 C2 H1 120.8 . .
O3 C3 C2 115.0(7) . .
O3 C3 C4 123.9(7) . .
C2 C3 C4 121.1(8) . .
C5 C4 C3 117.9(7) . .
C5 C4 H2 121.1 . .
C3 C4 H2 121.1 . .
O5 C5 C6 123.7(7) . .
O5 C5 C4 113.4(7) . .
C6 C5 C4 122.9(7) . .
C5 C6 C1 116.6(7) . .
C5 C6 H3 121.7 . .
C1 C6 H3 121.7 . .
O1 C11 C14 106.2(7) . .
O1 C11 H4 110.5 . .
C14 C11 H4 110.5 . .
O1 C11 H5 110.5 . .
C14 C11 H5 110.5 . .
H4 C11 H5 108.7 . .
N11 C12 C13 122.3(8) . .
N11 C12 H6 118.8 . .
C13 C12 H6 118.8 . .
C12 C13 C14 120.4(8) . .
C12 C13 H7 119.8 . .
C14 C13 H7 119.8 . .
C15 C14 C13 117.3(8) . .
C15 C14 C11 121.3(8) . .
C13 C14 C11 121.4(8) . .
C14 C15 C16 118.5(8) . .
C14 C15 H8 120.7 . .
C16 C15 H8 120.7 . .
N11 C16 C15 123.6(8) . .
N11 C16 H9 118.2 . .
C15 C16 H9 118.2 . .
O3 C31 C34 109.0(7) . .
O3 C31 H10 109.9 . .
C34 C31 H10 109.9 . .
O3 C31 H11 109.9 . .
C34 C31 H11 109.9 . .
H10 C31 H11 108.3 . .
N31 C32 C33 122.2(8) . .
N31 C32 H12 118.9 . .
C33 C32 H12 118.9 . .
C32 C33 C34 119.8(8) . .
C32 C33 H13 120.1 . .
C34 C33 H13 120.1 . .
C33 C34 C35 117.3(8) . .
C33 C34 C31 118.8(8) . .
C35 C34 C31 123.8(8) . .
C34 C35 C36 118.3(8) . .
C34 C35 H14 120.9 . .
C36 C35 H14 120.9 . .
N31 C36 C35 124.0(8) . .
N31 C36 H15 118.0 . .
C35 C36 H15 118.0 . .
O5 C51 C54 106.9(6) . .
O5 C51 H16 110.3 . .
C54 C51 H16 110.3 . .
O5 C51 H17 110.3 . .
C54 C51 H17 110.3 . .
H16 C51 H17 108.6 . .
N51 C52 C53 122.7(8) . .
N51 C52 H18 118.6 . .
C53 C52 H18 118.6 . .
C54 C53 C52 119.6(8) . .
C54 C53 H19 120.2 . .
C52 C53 H19 120.2 . .
C53 C54 C55 117.7(8) . .
C53 C54 C51 121.6(7) . .
C55 C54 C51 120.7(7) . .
C56 C55 C54 119.9(8) . .
C56 C55 H20 120.0 . .
C54 C55 H20 120.0 . .
N51 C56 C55 121.9(8) . .
N51 C56 H21 119.1 . .
C55 C56 H21 119.1 . .

loop_
_geom_bond_atom_site_label_1
_geom_bond_atom_site_label_2
_geom_bond_distance
_geom_bond_site_symmetry_2
Hg1 N11 2.325(7) .
Hg1 Cl1 2.372(2) .
Hg1 Cl2 2.378(2) .
Hg1 N31 2.451(7) 3_745
Hg2 N51 2.250(7) .
Hg2 Cl4 2.406(3) .
Hg2 Cl3 2.410(3) .
Hg2 Cl4 2.906(3) 8_657
Hg2 Cl3 2.968(3) 8_557
Cl3 Hg2 2.969(3) 8_657
Cl4 Hg2 2.906(3) 8_557
O1 C1 1.373(10) .
O1 C11 1.419(10) .
O3 C3 1.369(10) .
O3 C31 1.420(10) .
O5 C5 1.378(9) .
O5 C51 1.405(10) .
N11 C16 1.331(11) .
N11 C12 1.348(11) .
N31 C36 1.304(11) .
N31 C32 1.334(11) .
N31 Hg1 2.451(7) 3_755
N51 C52 1.335(11) .
N51 C56 1.361(11) .
C1 C2 1.369(12) .
C1 C6 1.388(11) .
C2 C3 1.385(11) .
C2 H1 0.9500 .
C3 C4 1.392(11) .
C4 C5 1.384(11) .
C4 H2 0.9500 .
C5 C6 1.383(11) .
C6 H3 0.9500 .
C11 C14 1.488(11) .
C11 H4 0.9900 .
C11 H5 0.9900 .
C12 C13 1.361(13) .
C12 H6 0.9500 .
C13 C14 1.402(12) .
C13 H7 0.9500 .
C14 C15 1.388(12) .
C15 C16 1.389(12) .
C15 H8 0.9500 .
C16 H9 0.9500 .
C31 C34 1.488(11) .
C31 H10 0.9900 .
C31 H11 0.9900 .
C32 C33 1.387(12) .
C32 H12 0.9500 .
C33 C34 1.389(12) .
C33 H13 0.9500 .
C34 C35 1.392(12) .
C35 C36 1.395(12) .
C35 H14 0.9500 .
C36 H15 0.9500 .
C51 C54 1.508(11) .
C51 H16 0.9900 .
C51 H17 0.9900 .
C52 C53 1.387(11) .
C52 H18 0.9500 .
C53 C54 1.370(11) .
C53 H19 0.9500 .
C54 C55 1.408(12) .
C55 C56 1.365(12) .
C55 H20 0.9500 .
C56 H21 0.9500 .

loop_
_geom_torsion_atom_site_label_1
_geom_torsion_atom_site_label_2
_geom_torsion_atom_site_label_3
_geom_torsion_atom_site_label_4
_geom_torsion
_geom_torsion_site_symmetry_1
_geom_torsion_site_symmetry_4
N51 Hg2 Cl3 Hg2 84.7(2) . 8_657
Cl4 Hg2 Cl3 Hg2 -92.49(12) . 8_657
Cl4 Hg2 Cl3 Hg2 0.44(9) 8_657 8_657
Cl3 Hg2 Cl3 Hg2 -177.70(10) 8_557 8_657
N51 Hg2 Cl4 Hg2 92.6(2) . 8_557
Cl3 Hg2 Cl4 Hg2 -89.86(13) . 8_557
Cl4 Hg2 Cl4 Hg2 -178.27(12) 8_657 8_557
Cl3 Hg2 Cl4 Hg2 -0.44(9) 8_557 8_557
Cl1 Hg1 N11 C16 14.9(7) . .
Cl2 Hg1 N11 C16 -139.1(7) . .
N31 Hg1 N11 C16 116.2(7) 3_745 .
Cl1 Hg1 N11 C12 -163.1(7) . .
Cl2 Hg1 N11 C12 42.9(8) . .
N31 Hg1 N11 C12 -61.7(8) 3_745 .
Cl4 Hg2 N51 C52 70.2(7) . .
Cl3 Hg2 N51 C52 -107.5(6) . .
Cl4 Hg2 N51 C52 -24.2(6) 8_657 .
Cl3 Hg2 N51 C52 155.8(6) 8_557 .
Cl4 Hg2 N51 C56 -116.8(6) . .
Cl3 Hg2 N51 C56 65.5(7) . .
Cl4 Hg2 N51 C56 148.8(7) 8_657 .
Cl3 Hg2 N51 C56 -31.2(7) 8_557 .
C11 O1 C1 C2 -179.4(8) . .
C11 O1 C1 C6 -2.1(13) . .
O1 C1 C2 C3 178.1(8) . .
C6 C1 C2 C3 0.7(13) . .
C31 O3 C3 C2 172.1(7) . .
C31 O3 C3 C4 -6.3(12) . .
C1 C2 C3 O3 -177.7(8) . .
C1 C2 C3 C4 0.8(13) . .
O3 C3 C4 C5 176.8(8) . .
C2 C3 C4 C5 -1.5(12) . .
C51 O5 C5 C6 -7.4(12) . .
C51 O5 C5 C4 172.8(7) . .
C3 C4 C5 O5 -179.4(7) . .
C3 C4 C5 C6 0.8(13) . .
O5 C5 C6 C1 -179.2(8) . .
C4 C5 C6 C1 0.6(13) . .
C2 C1 C6 C5 -1.4(13) . .
O1 C1 C6 C5 -178.5(8) . .
C1 O1 C11 C14 -176.7(8) . .
C16 N11 C12 C13 -2.7(14) . .
Hg1 N11 C12 C13 175.3(7) . .
N11 C12 C13 C14 2.4(15) . .
C12 C13 C14 C15 0.1(14) . .
C12 C13 C14 C11 -179.2(9) . .
O1 C11 C14 C15 -16.1(12) . .
O1 C11 C14 C13 163.2(8) . .
C13 C14 C15 C16 -2.1(14) . .
C11 C14 C15 C16 177.2(9) . .
C12 N11 C16 C15 0.5(15) . .
Hg1 N11 C16 C15 -177.6(8) . .
C14 C15 C16 N11 1.9(16) . .
C3 O3 C31 C34 -177.4(7) . .
C36 N31 C32 C33 3.0(14) . .
Hg1 N31 C32 C33 -165.0(7) 3_755 .
N31 C32 C33 C34 -1.0(14) . .
C32 C33 C34 C35 -1.8(13) . .
C32 C33 C34 C31 176.3(8) . .
O3 C31 C34 C33 -177.0(8) . .
O3 C31 C34 C35 1.0(12) . .
C33 C34 C35 C36 2.5(13) . .
C31 C34 C35 C36 -175.5(8) . .
C32 N31 C36 C35 -2.3(14) . .
Hg1 N31 C36 C35 163.5(7) 3_755 .
C34 C35 C36 N31 -0.5(14) . .
C5 O5 C51 C54 -176.0(7) . .
C56 N51 C52 C53 -2.2(13) . .
Hg2 N51 C52 C53 171.1(7) . .
N51 C52 C53 C54 0.8(13) . .
C52 C53 C54 C55 0.7(12) . .
C52 C53 C54 C51 -179.7(8) . .
O5 C51 C54 C53 10.3(11) . .
O5 C51 C54 C55 -170.2(7) . .
C53 C54 C55 C56 -0.8(12) . .
C51 C54 C55 C56 179.7(8) . .
C52 N51 C56 C55 2.2(13) . .
Hg2 N51 C56 C55 -170.8(6) . .
C54 C55 C56 N51 -0.7(13) . .
